data_4336366
loop_
_publ_author_name
'Justin A. Bogart'
'Andrew J. Lewis'
'Scott A. Medling'
'Nicholas A. Piro'
'Patrick J. Carroll'
'Corwin H. Booth'
'Eric J. Schelter'

_publ_section_title
;
 Homoleptic Cerium(III) and Cerium(IV) Nitroxide Complexes: Significant
 Stabilization of the 4+ Oxidation State
;
_journal_name_full 'Inorganic Chemistry'
_journal_page_first 11600
_journal_page_last 11607
_journal_paper_doi 10.1021/ic401974t
_journal_volume 52
_journal_year 2013
_chemical_formula_sum 'C68 H96 Ce K N12 O10'
_chemical_formula_weight 1420.79
_space_group_IT_number 14
_symmetry_cell_setting monoclinic
_symmetry_Int_Tables_number 14
_symmetry_space_group_name_Hall '-P 2ybc'
_symmetry_space_group_name_H-M 'P 1 21/c 1'
_atom_sites_solution_hydrogens geom
_atom_sites_solution_primary direct
_audit_creation_method SHELXL-97
_cell_angle_alpha 90.00
_cell_angle_beta 102.809(3)
_cell_angle_gamma 90.00
_cell_formula_units_Z 4
_cell_length_a 14.4111(8)
_cell_length_b 22.9801(14)
_cell_length_c 22.4451(13)
_cell_measurement_temperature 143(1)
_cell_volume 7248.1(7)
_computing_data_collection 'Bruker APEX2'
_computing_data_reduction 'Bruker SAINT'
_computing_structure_refinement 'SHELXL-97 (Sheldrick, 2008)'
_computing_structure_solution 'SHELXS-97 (Sheldrick, 2008)'
_diffrn_ambient_temperature 143(1)
_diffrn_measured_fraction_theta_full 0.992
_diffrn_measured_fraction_theta_max 0.992
_diffrn_measurement_device 'CCD Area Detector'
_diffrn_measurement_device_type 'Bruker APEXII'
_diffrn_measurement_method 'phi and omega scans'
_diffrn_radiation_monochromator graphite
_diffrn_radiation_source 'sealed tube'
_diffrn_radiation_type MoK\a
_diffrn_radiation_wavelength 0.71073
_diffrn_reflns_av_R_equivalents 0.0342
_diffrn_reflns_av_sigmaI/netI 0.0229
_diffrn_reflns_limit_h_max 18
_diffrn_reflns_limit_h_min -18
_diffrn_reflns_limit_k_max 29
_diffrn_reflns_limit_k_min -29
_diffrn_reflns_limit_l_max 29
_diffrn_reflns_limit_l_min -29
_diffrn_reflns_number 141990
_diffrn_reflns_theta_full 27.58
_diffrn_reflns_theta_max 27.58
_diffrn_reflns_theta_min 1.70
_exptl_absorpt_coefficient_mu 0.748
_exptl_absorpt_correction_T_max 0.7456
_exptl_absorpt_correction_T_min 0.6941
_exptl_absorpt_correction_type multi-scan
_exptl_absorpt_process_details '(SADABS; Sheldrick, 2007)'
_exptl_crystal_density_diffrn 1.302
_exptl_crystal_F_000 2980
_exptl_crystal_size_max 0.32
_exptl_crystal_size_mid 0.18
_exptl_crystal_size_min 0.08
_refine_diff_density_max 2.935
_refine_diff_density_min -1.121
_refine_diff_density_rms 0.094
_refine_ls_extinction_method none
_refine_ls_goodness_of_fit_ref 1.106
_refine_ls_hydrogen_treatment constr
_refine_ls_matrix_type full
_refine_ls_number_parameters 842
_refine_ls_number_reflns 16638
_refine_ls_number_restraints 0
_refine_ls_restrained_S_all 1.106
_refine_ls_R_factor_all 0.0777
_refine_ls_R_factor_gt 0.0515
_refine_ls_shift/su_max 0.005
_refine_ls_shift/su_mean 0.000
_refine_ls_structure_factor_coef Fsqd
_refine_ls_weighting_details 'calc w=1/[\s^2^(Fo^2^)+(0.0271P)^2^+22.9566P] where P=(Fo^2^+2Fc^2^)/3'
_refine_ls_weighting_scheme calc
_refine_ls_wR_factor_gt 0.1065
_refine_ls_wR_factor_ref 0.1271
_reflns_number_gt 12500
_reflns_number_total 16638
_reflns_threshold_expression >2sigma(I)
_cod_data_source_file ic401974t_si_002_3.cif
_cod_data_source_block UP4369
_cod_original_sg_symbol_H-M 'P 21/c '
_cod_database_code 4336366

loop_
_symmetry_equiv_pos_as_xyz
'x, y, z'
'-x, y+1/2, -z+1/2'
'-x, -y, -z'
'x, -y-1/2, z-1/2'

loop_
_atom_site_label
_atom_site_type_symbol
_atom_site_fract_x
_atom_site_fract_y
_atom_site_fract_z
_atom_site_U_iso_or_equiv
_atom_site_adp_type
_atom_site_occupancy
_atom_site_symmetry_multiplicity
_atom_site_calc_flag
_atom_site_refinement_flags
_atom_site_disorder_assembly
_atom_site_disorder_group
Ce1 Ce 0.312035(13) 0.276652(9) 0.607794(9) 0.03013(6) Uani 1 1 d . . .
K1 K -0.18850(5) 0.24667(4) 0.85638(3) 0.03437(17) Uani 1 1 d . . .
O1 O 0.30122(19) 0.23853(12) 0.50802(12) 0.0404(6) Uani 1 1 d . . .
O2 O 0.32478(18) 0.22449(11) 0.70170(11) 0.0356(6) Uani 1 1 d . . .
O3 O 0.44739(18) 0.32374(12) 0.58462(12) 0.0382(6) Uani 1 1 d . . .
O4 O 0.17455(19) 0.31968(12) 0.63141(13) 0.0435(6) Uani 1 1 d . . .
O5 O -0.09713(19) 0.24091(13) 0.98339(12) 0.0422(6) Uani 1 1 d . . .
O6 O 0.0074(2) 0.23353(17) 0.89008(14) 0.0614(9) Uani 1 1 d . . .
O7 O -0.0916(2) 0.21606(18) 0.76695(13) 0.0626(10) Uani 1 1 d . . .
O8 O -0.27853(18) 0.25935(13) 0.73131(12) 0.0408(6) Uani 1 1 d . . .
O9 O -0.38407(19) 0.25941(14) 0.82329(13) 0.0460(7) Uani 1 1 d . . .
O10 O -0.2856(2) 0.27787(13) 0.94514(12) 0.0461(7) Uani 1 1 d . . .
N1 N 0.2014(2) 0.18579(14) 0.57105(15) 0.0377(7) Uani 1 1 d . . .
N2 N 0.2577(2) 0.18893(17) 0.48354(16) 0.0464(8) Uani 1 1 d . . .
N3 N 0.4318(2) 0.18806(13) 0.63285(13) 0.0324(6) Uani 1 1 d . . .
N4 N 0.3658(2) 0.17081(14) 0.71499(15) 0.0407(7) Uani 1 1 d . . .
N5 N 0.3978(2) 0.36231(13) 0.67929(13) 0.0316(6) Uani 1 1 d . . .
N6 N 0.4903(2) 0.37395(14) 0.60927(14) 0.0363(7) Uani 1 1 d . . .
N7 N 0.2258(2) 0.36304(14) 0.53919(14) 0.0385(7) Uani 1 1 d . . .
N8 N 0.1269(2) 0.36829(16) 0.60556(17) 0.0476(9) Uani 1 1 d . . .
N11 N -0.1349(3) 0.36391(17) 0.83120(19) 0.0580(10) Uani 1 1 d . . .
N12 N -0.2366(3) 0.12840(18) 0.8730(2) 0.0614(11) Uani 1 1 d . . .
C1 C 0.1470(3) 0.1612(2) 0.6053(2) 0.0587(13) Uani 1 1 d . . .
H1 H 0.1442 0.1791 0.6420 0.078 Uiso 1 1 calc R . .
C2 C 0.0952(4) 0.1113(3) 0.5895(3) 0.088(2) Uani 1 1 d . . .
H2 H 0.0579 0.0957 0.6145 0.117 Uiso 1 1 calc R . .
C3 C 0.1010(4) 0.0848(3) 0.5342(3) 0.091(2) Uani 1 1 d . . .
H3 H 0.0673 0.0507 0.5223 0.121 Uiso 1 1 calc R . .
C4 C 0.1546(4) 0.1081(2) 0.4978(3) 0.0660(15) Uani 1 1 d . . .
H4 H 0.1583 0.0901 0.4613 0.088 Uiso 1 1 calc R . .
C5 C 0.2054(3) 0.16047(17) 0.5166(2) 0.0419(9) Uani 1 1 d . . .
C6 C 0.2837(3) 0.1714(2) 0.4251(2) 0.0554(12) Uani 1 1 d . . .
C7 C 0.2001(4) 0.1596(4) 0.3744(3) 0.090(2) Uani 1 1 d . . .
H7a H 0.1745 0.1220 0.3801 0.135 Uiso 1 1 calc R . .
H7b H 0.2196 0.1605 0.3362 0.135 Uiso 1 1 calc R . .
H7c H 0.1524 0.1888 0.3743 0.135 Uiso 1 1 calc R . .
C8 C 0.3542(5) 0.1224(4) 0.4401(3) 0.122(3) Uani 1 1 d . . .
H8a H 0.3222 0.0878 0.4488 0.183 Uiso 1 1 calc R . .
H8b H 0.4029 0.1327 0.4752 0.183 Uiso 1 1 calc R . .
H8c H 0.3827 0.1154 0.4059 0.183 Uiso 1 1 calc R . .
C9 C 0.3381(5) 0.2215(4) 0.4039(3) 0.117(3) Uani 1 1 d . . .
H9a H 0.3526 0.2117 0.3654 0.176 Uiso 1 1 calc R . .
H9b H 0.3962 0.2281 0.4336 0.176 Uiso 1 1 calc R . .
H9c H 0.2998 0.2560 0.3994 0.176 Uiso 1 1 calc R . .
C10 C 0.4928(3) 0.17458(19) 0.59838(18) 0.0408(9) Uani 1 1 d . . .
H10 H 0.4932 0.1981 0.5647 0.054 Uiso 1 1 calc R . .
C11 C 0.5551(3) 0.1287(2) 0.6086(2) 0.0548(12) Uani 1 1 d . . .
H11 H 0.5964 0.1210 0.5831 0.073 Uiso 1 1 calc R . .
C12 C 0.5532(3) 0.0941(2) 0.6597(2) 0.0565(12) Uani 1 1 d . . .
H12 H 0.5945 0.0626 0.6688 0.075 Uiso 1 1 calc R . .
C13 C 0.4917(3) 0.10590(18) 0.6964(2) 0.0453(10) Uani 1 1 d . . .
H13 H 0.4908 0.0827 0.7302 0.060 Uiso 1 1 calc R . .
C14 C 0.4288(3) 0.15418(15) 0.68204(17) 0.0342(8) Uani 1 1 d . . .
C15 C 0.3446(3) 0.14088(18) 0.76886(19) 0.0452(9) Uani 1 1 d . . .
C16 C 0.3159(5) 0.0776(2) 0.7539(3) 0.0727(16) Uani 1 1 d . . .
H16a H 0.2686 0.0761 0.7163 0.109 Uiso 1 1 calc R . .
H16b H 0.2902 0.0614 0.7862 0.109 Uiso 1 1 calc R . .
H16c H 0.3707 0.0556 0.7497 0.109 Uiso 1 1 calc R . .
C17 C 0.4280(4) 0.1460(3) 0.8234(2) 0.0773(17) Uani 1 1 d . . .
H17a H 0.4806 0.1237 0.8160 0.116 Uiso 1 1 calc R . .
H17b H 0.4097 0.1314 0.8592 0.116 Uiso 1 1 calc R . .
H17c H 0.4463 0.1861 0.8295 0.116 Uiso 1 1 calc R . .
C18 C 0.2564(4) 0.1693(3) 0.7834(3) 0.0786(18) Uani 1 1 d . . .
H18a H 0.2693 0.2096 0.7931 0.118 Uiso 1 1 calc R . .
H18b H 0.2404 0.1500 0.8177 0.118 Uiso 1 1 calc R . .
H18c H 0.2042 0.1662 0.7486 0.118 Uiso 1 1 calc R . .
C19 C 0.3743(3) 0.37651(17) 0.73185(18) 0.0417(9) Uani 1 1 d . . .
H19 H 0.3219 0.3581 0.7412 0.055 Uiso 1 1 calc R . .
C20 C 0.4222(4) 0.41641(18) 0.7729(2) 0.0526(11) Uani 1 1 d . . .
H20 H 0.4031 0.4251 0.8088 0.070 Uiso 1 1 calc R . .
C21 C 0.5005(4) 0.44325(18) 0.75828(19) 0.0495(11) Uani 1 1 d . . .
H21 H 0.5363 0.4695 0.7856 0.066 Uiso 1 1 calc R . .
C22 C 0.5258(3) 0.43153(16) 0.70410(18) 0.0416(9) Uani 1 1 d . . .
H22 H 0.5773 0.4505 0.6941 0.055 Uiso 1 1 calc R . .
C23 C 0.4725(2) 0.39017(15) 0.66347(16) 0.0316(7) Uani 1 1 d . . .
C24 C 0.5629(3) 0.39710(18) 0.57778(18) 0.0406(9) Uani 1 1 d . . .
C25 C 0.6577(4) 0.3721(3) 0.6063(3) 0.098(3) Uani 1 1 d . . .
H25a H 0.6756 0.3839 0.6483 0.148 Uiso 1 1 calc R . .
H25b H 0.7042 0.3858 0.5850 0.148 Uiso 1 1 calc R . .
H25c H 0.6545 0.3304 0.6041 0.148 Uiso 1 1 calc R . .
C26 C 0.5663(5) 0.4633(2) 0.5784(3) 0.0796(18) Uani 1 1 d . . .
H26a H 0.5028 0.4785 0.5672 0.119 Uiso 1 1 calc R . .
H26b H 0.6022 0.4766 0.5497 0.119 Uiso 1 1 calc R . .
H26c H 0.5962 0.4766 0.6186 0.119 Uiso 1 1 calc R . .
C27 C 0.5343(5) 0.3799(3) 0.5107(2) 0.089(2) Uani 1 1 d . . .
H27a H 0.5394 0.3384 0.5070 0.133 Uiso 1 1 calc R . .
H27b H 0.5756 0.3986 0.4885 0.133 Uiso 1 1 calc R . .
H27c H 0.4698 0.3917 0.4943 0.133 Uiso 1 1 calc R . .
C28 C 0.2519(4) 0.37925(19) 0.48743(19) 0.0489(10) Uani 1 1 d . . .
H28 H 0.3047 0.3612 0.4780 0.065 Uiso 1 1 calc R . .
C29 C 0.2052(5) 0.4209(2) 0.4477(2) 0.0716(16) Uani 1 1 d . . .
H29 H 0.2265 0.4320 0.4131 0.095 Uiso 1 1 calc R . .
C30 C 0.1246(5) 0.4456(2) 0.4619(2) 0.0806(19) Uani 1 1 d . . .
H30 H 0.0895 0.4725 0.4352 0.107 Uiso 1 1 calc R . .
C31 C 0.0960(4) 0.4313(2) 0.5139(2) 0.0630(14) Uani 1 1 d . . .
H31 H 0.0431 0.4492 0.5232 0.084 Uiso 1 1 calc R . .
C32 C 0.1487(3) 0.38826(17) 0.55413(18) 0.0426(9) Uani 1 1 d . . .
C33 C 0.0551(3) 0.3918(2) 0.6375(2) 0.0539(12) Uani 1 1 d . . .
C34 C 0.0681(4) 0.3623(3) 0.6993(3) 0.087(2) Uani 1 1 d . . .
H34a H 0.0575 0.3213 0.6937 0.131 Uiso 1 1 calc R . .
H34b H 0.0233 0.3781 0.7209 0.131 Uiso 1 1 calc R . .
H34c H 0.1316 0.3690 0.7225 0.131 Uiso 1 1 calc R . .
C35 C -0.0447(4) 0.3799(3) 0.6003(3) 0.088(2) Uani 1 1 d . . .
H35a H -0.0509 0.3951 0.5597 0.131 Uiso 1 1 calc R . .
H35b H -0.0903 0.3985 0.6194 0.131 Uiso 1 1 calc R . .
H35c H -0.0561 0.3388 0.5982 0.131 Uiso 1 1 calc R . .
C36 C 0.0719(5) 0.4567(3) 0.6496(3) 0.0852(19) Uani 1 1 d . . .
H36a H 0.1361 0.4629 0.6718 0.128 Uiso 1 1 calc R . .
H36b H 0.0286 0.4709 0.6732 0.128 Uiso 1 1 calc R . .
H36c H 0.0614 0.4772 0.6114 0.128 Uiso 1 1 calc R . .
C37 C 0.0036(3) 0.2508(2) 0.9939(2) 0.0514(11) Uani 1 1 d . . .
H37a H 0.0335 0.2410 1.0358 0.068 Uiso 1 1 calc R . .
H37b H 0.0158 0.2916 0.9875 0.068 Uiso 1 1 calc R . .
C38 C 0.0439(3) 0.2148(2) 0.9519(2) 0.0575(13) Uani 1 1 d . . .
H38a H 0.1127 0.2180 0.9618 0.077 Uiso 1 1 calc R . .
H38b H 0.0274 0.1743 0.9561 0.077 Uiso 1 1 calc R . .
C39 C 0.0419(4) 0.1982(4) 0.8477(2) 0.101(3) Uani 1 1 d . . .
H39a H 0.0175 0.1589 0.8481 0.134 Uiso 1 1 calc R . .
H39b H 0.1108 0.1967 0.8585 0.134 Uiso 1 1 calc R . .
C40 C 0.0085(3) 0.2247(4) 0.7849(2) 0.099(3) Uani 1 1 d . . .
H40a H 0.0232 0.2659 0.7860 0.131 Uiso 1 1 calc R . .
H40b H 0.0401 0.2061 0.7560 0.131 Uiso 1 1 calc R . .
C41 C -0.1292(3) 0.2398(3) 0.70844(19) 0.0664(15) Uani 1 1 d . . .
H41a H -0.0979 0.2226 0.6786 0.088 Uiso 1 1 calc R . .
H41b H -0.1186 0.2815 0.7090 0.088 Uiso 1 1 calc R . .
C42 C -0.2336(3) 0.2272(2) 0.69152(19) 0.0540(11) Uani 1 1 d . . .
H42a H -0.2594 0.2384 0.6495 0.072 Uiso 1 1 calc R . .
H42b H -0.2446 0.1859 0.6956 0.072 Uiso 1 1 calc R . .
C43 C -0.3785(3) 0.24767(18) 0.71892(18) 0.0423(9) Uani 1 1 d . . .
H43a H -0.3890 0.2062 0.7224 0.056 Uiso 1 1 calc R . .
H43b H -0.4077 0.2596 0.6776 0.056 Uiso 1 1 calc R . .
C44 C -0.4226(3) 0.27969(18) 0.76277(19) 0.0427(9) Uani 1 1 d . . .
H44a H -0.4104 0.3210 0.7603 0.057 Uiso 1 1 calc R . .
H44b H -0.4910 0.2737 0.7527 0.057 Uiso 1 1 calc R . .
C45 C -0.4244(3) 0.2889(3) 0.8661(2) 0.0719(17) Uani 1 1 d . . .
H45a H -0.4930 0.2842 0.8557 0.096 Uiso 1 1 calc R . .
H45b H -0.4102 0.3301 0.8652 0.096 Uiso 1 1 calc R . .
C46 C -0.3853(3) 0.2652(3) 0.9290(2) 0.0721(17) Uani 1 1 d . . .
H46a H -0.4172 0.2832 0.9581 0.096 Uiso 1 1 calc R . .
H46b H -0.3954 0.2235 0.9296 0.096 Uiso 1 1 calc R . .
C47 C -0.2449(4) 0.2650(2) 1.00691(19) 0.0582(13) Uani 1 1 d . . .
H47a H -0.2547 0.2242 1.0151 0.077 Uiso 1 1 calc R . .
H47b H -0.2748 0.2883 1.0334 0.077 Uiso 1 1 calc R . .
C48 C -0.1413(4) 0.2780(2) 1.01897(18) 0.0569(12) Uani 1 1 d . . .
H48a H -0.1318 0.3183 1.0088 0.076 Uiso 1 1 calc R . .
H48b H -0.1129 0.2723 1.0620 0.076 Uiso 1 1 calc R . .
C49 C -0.2156(4) 0.1077(2) 0.9293(3) 0.0708(15) Uani 1 1 d . . .
H49 H -0.1784 0.1307 0.9595 0.094 Uiso 1 1 calc R . .
C50 C -0.2445(5) 0.0554(3) 0.9460(3) 0.0852(19) Uani 1 1 d . . .
H50 H -0.2284 0.0434 0.9866 0.113 Uiso 1 1 calc R . .
C51 C -0.2975(5) 0.0207(3) 0.9024(4) 0.088(2) Uani 1 1 d . . .
H51 H -0.3173 -0.0158 0.9125 0.116 Uiso 1 1 calc R . .
C52 C -0.3209(4) 0.0401(3) 0.8443(4) 0.088(2) Uani 1 1 d . . .
H52 H -0.3573 0.0174 0.8135 0.117 Uiso 1 1 calc R . .
C53 C -0.2894(5) 0.0944(3) 0.8316(3) 0.0836(19) Uani 1 1 d . . .
H53 H -0.3064 0.1078 0.7916 0.111 Uiso 1 1 calc R . .
C54 C -0.0602(4) 0.3922(2) 0.8622(3) 0.0683(15) Uani 1 1 d . . .
H54 H -0.0234 0.3744 0.8967 0.091 Uiso 1 1 calc R . .
C55 C -0.0334(4) 0.4469(3) 0.8465(3) 0.0801(18) Uani 1 1 d . . .
H55 H 0.0195 0.4653 0.8703 0.107 Uiso 1 1 calc R . .
C56 C -0.0853(4) 0.4734(2) 0.7958(3) 0.0754(16) Uani 1 1 d . . .
H56 H -0.0691 0.5104 0.7846 0.100 Uiso 1 1 calc R . .
C57 C -0.1612(4) 0.4447(2) 0.7618(3) 0.0674(14) Uani 1 1 d . . .
H57 H -0.1976 0.4613 0.7265 0.090 Uiso 1 1 calc R . .
C58 C -0.1835(4) 0.3900(2) 0.7810(2) 0.0609(13) Uani 1 1 d . . .
H58 H -0.2353 0.3705 0.7574 0.081 Uiso 1 1 calc R . .
C59 C 0.2123(7) 0.5360(5) 0.9087(6) 0.136(3) Uani 0.83 1 d P A 1
H59 H 0.2381 0.5249 0.9487 0.181 Uiso 0.83 1 calc PR A 1
C60 C 0.1483(8) 0.5753(4) 0.8944(6) 0.137(4) Uani 0.83 1 d P A 1
H60 H 0.1325 0.5955 0.9267 0.182 Uiso 0.83 1 calc PR A 1
C61 C 0.0998(7) 0.5912(5) 0.8359(5) 0.130(3) Uani 0.83 1 d P A 1
H61 H 0.0485 0.6168 0.8301 0.173 Uiso 0.83 1 calc PR A 1
C62 C 0.1291(8) 0.5685(6) 0.7881(7) 0.168(5) Uani 0.83 1 d P A 1
H62 H 0.1022 0.5796 0.7482 0.223 Uiso 0.83 1 calc PR A 1
C63 C 0.2018(7) 0.5273(4) 0.8012(5) 0.119(3) Uani 0.83 1 d P A 1
H63 H 0.2247 0.5104 0.7697 0.159 Uiso 0.83 1 calc PR A 1
C64 C 0.2388(8) 0.5121(6) 0.8598(5) 0.156(4) Uani 0.83 1 d P A 1
H64 H 0.2855 0.4833 0.8671 0.207 Uiso 0.83 1 calc PR A 1
C65 C 0.4043(6) 0.0075(4) 0.5568(3) 0.106(2) Uani 0.83 1 d P B 1
H65 H 0.4464 0.0367 0.5515 0.141 Uiso 0.83 1 calc PR B 1
C66 C 0.4134(6) -0.0455(4) 0.5363(4) 0.105(2) Uani 0.83 1 d P B 1
H66 H 0.4616 -0.0522 0.5156 0.140 Uiso 0.83 1 calc PR B 1
C67 C 0.3599(6) -0.0883(3) 0.5432(4) 0.113(3) Uani 0.83 1 d P B 1
H67 H 0.3698 -0.1251 0.5285 0.151 Uiso 0.83 1 calc PR B 1
C68 C 0.2897(6) -0.0789(3) 0.5720(4) 0.114(3) Uani 0.83 1 d P B 1
H68 H 0.2511 -0.1101 0.5771 0.152 Uiso 0.83 1 calc PR B 1
C69 C 0.2712(5) -0.0257(3) 0.5944(3) 0.0853(17) Uani 0.83 1 d P B 1
H69 H 0.2212 -0.0205 0.6138 0.113 Uiso 0.83 1 calc PR B 1
C70 C 0.3293(6) 0.0196(3) 0.5870(3) 0.095(2) Uani 0.83 1 d P B 1
H70 H 0.3202 0.0567 0.6011 0.127 Uiso 0.83 1 calc PR B 1
N59 N 0.2123(7) 0.5360(5) 0.9087(6) 0.136(3) Uani 0.17 1 d P C 2
N60 N 0.1483(8) 0.5753(4) 0.8944(6) 0.137(4) Uani 0.17 1 d P C 2
N61 N 0.0998(7) 0.5912(5) 0.8359(5) 0.130(3) Uani 0.17 1 d P C 2
N62 N 0.1291(8) 0.5685(6) 0.7881(7) 0.168(5) Uani 0.17 1 d P C 2
N63 N 0.2018(7) 0.5273(4) 0.8012(5) 0.119(3) Uani 0.17 1 d P C 2
N64 N 0.2388(8) 0.5121(6) 0.8598(5) 0.156(4) Uani 0.17 1 d P C 2
N65 N 0.4043(6) 0.0075(4) 0.5568(3) 0.106(2) Uani 0.17 1 d P D 2
N66 N 0.4134(6) -0.0455(4) 0.5363(4) 0.105(2) Uani 0.17 1 d P D 2
N67 N 0.3599(6) -0.0883(3) 0.5432(4) 0.113(3) Uani 0.17 1 d P D 2
N68 N 0.2897(6) -0.0789(3) 0.5720(4) 0.114(3) Uani 0.17 1 d P D 2
N69 N 0.2712(5) -0.0257(3) 0.5944(3) 0.0853(17) Uani 0.17 1 d P D 2
N70 N 0.3293(6) 0.0196(3) 0.5870(3) 0.095(2) Uani 0.17 1 d P D 2

loop_
_atom_site_aniso_label
_atom_site_aniso_U_11
_atom_site_aniso_U_22
_atom_site_aniso_U_33
_atom_site_aniso_U_23
_atom_site_aniso_U_13
_atom_site_aniso_U_12
Ce1 0.02455(10) 0.03208(11) 0.03168(10) 0.00262(8) 0.00175(7) -0.00021(8)
K1 0.0266(3) 0.0447(4) 0.0296(4) 0.0034(3) 0.0014(3) 0.0003(3)
O1 0.0423(15) 0.0459(16) 0.0324(13) -0.0023(11) 0.0070(11) -0.0075(12)
O2 0.0402(14) 0.0336(13) 0.0347(13) 0.0087(11) 0.0120(11) 0.0098(11)
O3 0.0362(13) 0.0418(15) 0.0378(14) -0.0106(11) 0.0108(11) -0.0117(11)
O4 0.0338(14) 0.0477(16) 0.0497(16) 0.0104(13) 0.0104(12) 0.0114(12)
O5 0.0396(14) 0.0506(16) 0.0314(13) -0.0017(12) -0.0028(11) -0.0060(12)
O6 0.0293(14) 0.111(3) 0.0401(16) 0.0158(17) -0.0016(12) 0.0126(16)
O7 0.0372(15) 0.118(3) 0.0330(15) 0.0075(17) 0.0089(12) 0.0154(17)
O8 0.0337(13) 0.0536(17) 0.0309(13) -0.0006(12) -0.0021(11) -0.0049(12)
O9 0.0303(13) 0.0612(19) 0.0444(16) 0.0130(14) 0.0041(12) 0.0064(13)
O10 0.0447(16) 0.0594(18) 0.0361(14) 0.0069(13) 0.0132(12) 0.0078(14)
N1 0.0263(14) 0.0417(18) 0.0407(17) 0.0108(14) -0.0023(13) -0.0039(13)
N2 0.0302(16) 0.060(2) 0.0468(19) -0.0193(17) 0.0048(14) -0.0078(15)
N3 0.0239(13) 0.0385(17) 0.0323(15) -0.0048(13) 0.0011(11) 0.0005(12)
N4 0.0434(18) 0.0332(16) 0.0484(19) 0.0136(14) 0.0165(15) 0.0089(14)
N5 0.0312(15) 0.0313(15) 0.0319(15) 0.0003(12) 0.0060(12) 0.0031(12)
N6 0.0331(16) 0.0379(17) 0.0389(17) -0.0057(13) 0.0099(13) -0.0092(13)
N7 0.0422(17) 0.0329(16) 0.0364(16) 0.0005(13) 0.0002(14) 0.0009(14)
N8 0.0344(17) 0.049(2) 0.056(2) 0.0023(17) 0.0041(16) 0.0172(15)
N11 0.049(2) 0.048(2) 0.068(3) 0.0036(19) -0.0047(19) -0.0021(17)
N12 0.058(2) 0.052(2) 0.065(3) 0.007(2) -0.006(2) -0.0026(19)
C1 0.038(2) 0.086(4) 0.046(2) 0.027(2) -0.0054(18) -0.019(2)
C2 0.062(3) 0.100(5) 0.088(4) 0.047(4) -0.016(3) -0.046(3)
C3 0.080(4) 0.060(3) 0.110(5) 0.029(4) -0.032(4) -0.040(3)
C4 0.064(3) 0.041(3) 0.079(4) 0.000(2) -0.015(3) -0.006(2)
C5 0.0289(18) 0.035(2) 0.055(2) -0.0015(18) -0.0033(17) 0.0040(15)
C6 0.046(2) 0.076(3) 0.041(2) -0.017(2) 0.0016(19) 0.011(2)
C7 0.057(3) 0.149(7) 0.054(3) -0.007(4) -0.010(3) -0.008(4)
C8 0.099(5) 0.189(9) 0.066(4) -0.045(5) -0.008(4) 0.080(6)
C9 0.089(5) 0.211(9) 0.067(4) -0.054(5) 0.047(4) -0.070(5)
C10 0.0295(18) 0.053(2) 0.038(2) -0.0080(18) 0.0038(15) 0.0015(17)
C11 0.043(2) 0.067(3) 0.056(3) -0.020(2) 0.013(2) 0.012(2)
C12 0.052(3) 0.045(2) 0.068(3) -0.015(2) 0.004(2) 0.017(2)
C13 0.046(2) 0.036(2) 0.050(2) -0.0012(18) 0.0033(19) 0.0081(17)
C14 0.0319(18) 0.0273(17) 0.0395(19) -0.0021(15) -0.0006(15) -0.0013(14)
C15 0.053(2) 0.042(2) 0.043(2) 0.0107(18) 0.0149(19) 0.0043(19)
C16 0.094(4) 0.056(3) 0.073(4) 0.011(3) 0.029(3) -0.019(3)
C17 0.075(4) 0.112(5) 0.041(3) 0.001(3) 0.004(2) -0.008(3)
C18 0.088(4) 0.090(4) 0.074(4) 0.034(3) 0.052(3) 0.026(3)
C19 0.050(2) 0.037(2) 0.043(2) 0.0013(17) 0.0212(18) 0.0044(17)
C20 0.085(3) 0.038(2) 0.039(2) -0.0053(18) 0.023(2) 0.001(2)
C21 0.072(3) 0.031(2) 0.042(2) -0.0061(17) 0.005(2) -0.006(2)
C22 0.051(2) 0.0291(19) 0.042(2) -0.0021(16) 0.0060(18) -0.0075(17)
C23 0.0327(17) 0.0265(17) 0.0328(17) 0.0049(14) 0.0011(14) 0.0033(14)
C24 0.0361(19) 0.045(2) 0.042(2) 0.0055(17) 0.0103(16) -0.0081(17)
C25 0.045(3) 0.141(6) 0.117(5) 0.073(5) 0.036(3) 0.025(3)
C26 0.127(5) 0.052(3) 0.073(4) 0.018(3) 0.051(4) -0.005(3)
C27 0.100(5) 0.118(5) 0.061(3) -0.028(3) 0.045(3) -0.059(4)
C28 0.068(3) 0.042(2) 0.037(2) 0.0062(18) 0.011(2) -0.004(2)
C29 0.122(5) 0.048(3) 0.043(3) 0.011(2) 0.015(3) 0.014(3)
C30 0.130(6) 0.051(3) 0.050(3) 0.012(2) -0.004(3) 0.037(3)
C31 0.083(4) 0.046(3) 0.051(3) -0.001(2) -0.005(2) 0.032(2)
C32 0.046(2) 0.035(2) 0.040(2) -0.0025(17) -0.0058(17) 0.0070(17)
C33 0.037(2) 0.065(3) 0.057(3) -0.013(2) 0.0052(19) 0.015(2)
C34 0.072(4) 0.113(5) 0.091(4) 0.009(4) 0.045(3) 0.036(4)
C35 0.039(3) 0.116(5) 0.106(5) -0.045(4) 0.010(3) 0.002(3)
C36 0.089(4) 0.080(4) 0.088(4) -0.038(3) 0.023(4) 0.004(3)
C37 0.042(2) 0.062(3) 0.040(2) 0.011(2) -0.0127(18) -0.013(2)
C38 0.032(2) 0.088(4) 0.044(2) 0.015(2) -0.0100(18) 0.009(2)
C39 0.043(3) 0.207(8) 0.051(3) 0.011(4) 0.011(2) 0.055(4)
C40 0.034(2) 0.218(9) 0.047(3) 0.010(4) 0.014(2) 0.018(4)
C41 0.052(3) 0.118(5) 0.030(2) 0.001(3) 0.0106(19) 0.010(3)
C42 0.052(3) 0.074(3) 0.031(2) -0.004(2) -0.0009(18) 0.006(2)
C43 0.0322(19) 0.045(2) 0.042(2) 0.0055(17) -0.0092(16) -0.0051(16)
C44 0.0291(18) 0.043(2) 0.050(2) 0.0091(18) -0.0048(16) 0.0014(16)
C45 0.038(2) 0.126(5) 0.054(3) 0.006(3) 0.015(2) 0.030(3)
C46 0.043(3) 0.126(5) 0.053(3) 0.011(3) 0.022(2) 0.009(3)
C47 0.064(3) 0.080(4) 0.033(2) 0.007(2) 0.017(2) 0.014(3)
C48 0.073(3) 0.066(3) 0.0265(19) -0.011(2) 0.000(2) 0.005(3)
C49 0.085(4) 0.061(3) 0.062(3) -0.003(3) 0.005(3) 0.007(3)
C50 0.110(5) 0.072(4) 0.076(4) 0.016(3) 0.026(4) 0.013(4)
C51 0.070(4) 0.055(3) 0.146(7) 0.023(4) 0.042(4) 0.004(3)
C52 0.065(4) 0.069(4) 0.118(6) -0.017(4) -0.008(4) -0.009(3)
C53 0.089(4) 0.073(4) 0.071(4) 0.009(3) -0.021(3) -0.003(3)
C54 0.047(3) 0.063(3) 0.084(4) 0.008(3) -0.008(3) 0.002(2)
C55 0.052(3) 0.062(3) 0.114(5) -0.001(3) -0.007(3) -0.009(3)
C56 0.065(3) 0.048(3) 0.113(5) 0.004(3) 0.019(3) 0.002(3)
C57 0.071(3) 0.049(3) 0.076(4) 0.007(3) 0.003(3) 0.003(3)
C58 0.059(3) 0.050(3) 0.066(3) -0.001(2) -0.004(2) -0.006(2)
C59 0.128(8) 0.122(8) 0.176(10) 0.014(7) 0.071(7) -0.019(6)
C60 0.145(9) 0.096(6) 0.176(11) -0.050(7) 0.049(8) -0.007(6)
C61 0.108(7) 0.151(9) 0.147(8) 0.039(7) 0.064(7) 0.032(6)
C62 0.103(7) 0.158(10) 0.252(15) 0.035(10) 0.061(9) -0.021(7)
C63 0.129(7) 0.126(7) 0.116(7) -0.033(6) 0.055(6) -0.040(6)
C64 0.151(9) 0.205(12) 0.124(8) 0.024(8) 0.060(8) -0.051(8)
C65 0.096(5) 0.130(7) 0.084(5) 0.007(5) 0.004(4) -0.037(5)
C66 0.109(6) 0.097(6) 0.116(6) 0.018(5) 0.036(5) 0.000(5)
C67 0.153(7) 0.077(4) 0.143(7) -0.001(4) 0.103(6) -0.010(5)
C68 0.142(7) 0.069(4) 0.157(7) -0.005(5) 0.088(6) -0.011(4)
C69 0.092(4) 0.076(4) 0.088(4) 0.001(3) 0.018(4) 0.001(3)
C70 0.122(6) 0.074(4) 0.074(4) -0.007(3) -0.012(4) -0.013(4)
N59 0.128(8) 0.122(8) 0.176(10) 0.014(7) 0.071(7) -0.019(6)
N60 0.145(9) 0.096(6) 0.176(11) -0.050(7) 0.049(8) -0.007(6)
N61 0.108(7) 0.151(9) 0.147(8) 0.039(7) 0.064(7) 0.032(6)
N62 0.103(7) 0.158(10) 0.252(15) 0.035(10) 0.061(9) -0.021(7)
N63 0.129(7) 0.126(7) 0.116(7) -0.033(6) 0.055(6) -0.040(6)
N64 0.151(9) 0.205(12) 0.124(8) 0.024(8) 0.060(8) -0.051(8)
N65 0.096(5) 0.130(7) 0.084(5) 0.007(5) 0.004(4) -0.037(5)
N66 0.109(6) 0.097(6) 0.116(6) 0.018(5) 0.036(5) 0.000(5)
N67 0.153(7) 0.077(4) 0.143(7) -0.001(4) 0.103(6) -0.010(5)
N68 0.142(7) 0.069(4) 0.157(7) -0.005(5) 0.088(6) -0.011(4)
N69 0.092(4) 0.076(4) 0.088(4) 0.001(3) 0.018(4) 0.001(3)
N70 0.122(6) 0.074(4) 0.074(4) -0.007(3) -0.012(4) -0.013(4)

loop_
_atom_type_symbol
_atom_type_description
_atom_type_scat_dispersion_real
_atom_type_scat_dispersion_imag
_atom_type_scat_source
C C 0.0033 0.0016 'International Tables Vol C Tables 4.2.6.8 and 6.1.1.4'
H H 0.0000 0.0000 'International Tables Vol C Tables 4.2.6.8 and 6.1.1.4'
N N 0.0061 0.0033 'International Tables Vol C Tables 4.2.6.8 and 6.1.1.4'
O O 0.0106 0.0060 'International Tables Vol C Tables 4.2.6.8 and 6.1.1.4'
K K 0.2009 0.2494 'International Tables Vol C Tables 4.2.6.8 and 6.1.1.4'
Ce Ce -0.2486 2.6331 'International Tables Vol C Tables 4.2.6.8 and 6.1.1.4'

loop_
_geom_angle_atom_site_label_1
_geom_angle_atom_site_label_2
_geom_angle_atom_site_label_3
_geom_angle
O4 Ce1 O1 118.65(10)
O4 Ce1 O3 128.45(10)
O1 Ce1 O3 81.25(9)
O4 Ce1 O2 85.24(9)
O1 Ce1 O2 128.35(9)
O3 Ce1 O2 120.77(9)
O4 Ce1 N1 85.60(10)
O1 Ce1 N1 60.42(10)
O3 Ce1 N1 139.04(10)
O2 Ce1 N1 78.63(9)
O4 Ce1 N7 60.70(10)
O1 Ce1 N7 78.71(10)
O3 Ce1 N7 80.46(10)
O2 Ce1 N7 145.21(9)
N1 Ce1 N7 103.75(9)
O4 Ce1 N3 143.98(9)
O1 Ce1 N3 79.65(9)
O3 Ce1 N3 82.49(9)
O2 Ce1 N3 60.61(9)
N1 Ce1 N3 77.22(9)
N7 Ce1 N3 154.18(10)
O4 Ce1 N5 81.75(10)
O1 Ce1 N5 139.85(9)
O3 Ce1 N5 60.25(9)
O2 Ce1 N5 84.54(9)
N1 Ce1 N5 159.71(10)
N7 Ce1 N5 83.77(9)
N3 Ce1 N5 104.29(9)
O9 K1 O10 61.23(9)
O9 K1 O6 179.68(10)
O10 K1 O6 118.55(9)
O9 K1 O7 118.58(9)
O10 K1 O7 179.62(10)
O6 K1 O7 61.64(9)
O9 K1 O8 60.52(8)
O10 K1 O8 119.49(9)
O6 K1 O8 119.76(9)
O7 K1 O8 60.23(8)
O9 K1 N12 82.70(11)
O10 K1 N12 88.64(12)
O6 K1 N12 97.07(12)
O7 K1 N12 91.66(13)
O8 K1 N12 99.00(10)
O9 K1 O5 119.21(9)
O10 K1 O5 59.38(8)
O6 K1 O5 60.53(9)
O7 K1 O5 120.88(9)
O8 K1 O5 176.75(9)
N12 K1 O5 84.10(10)
O9 K1 N11 98.58(10)
O10 K1 N11 95.67(11)
O6 K1 N11 81.66(11)
O7 K1 N11 84.03(13)
O8 K1 N11 78.12(10)
N12 K1 N11 175.60(13)
O5 K1 N11 98.84(10)
N2 O1 Ce1 128.2(2)
N4 O2 Ce1 125.9(2)
N6 O3 Ce1 127.8(2)
N8 O4 Ce1 127.5(2)
C48 O5 C37 112.1(3)
C48 O5 K1 111.7(2)
C37 O5 K1 112.4(2)
C39 O6 C38 111.5(4)
C39 O6 K1 111.4(3)
C38 O6 K1 115.4(2)
C41 O7 C40 111.4(4)
C41 O7 K1 115.0(3)
C40 O7 K1 113.6(3)
C42 O8 C43 111.1(3)
C42 O8 K1 113.4(2)
C43 O8 K1 113.2(2)
C45 O9 C44 111.2(3)
C45 O9 K1 114.8(3)
C44 O9 K1 116.7(2)
C47 O10 C46 112.4(3)
C47 O10 K1 119.1(2)
C46 O10 K1 113.8(3)
C1 N1 C5 118.7(4)
C1 N1 Ce1 122.9(3)
C5 N1 Ce1 118.2(2)
C5 N2 O1 116.9(3)
C5 N2 C6 129.4(4)
O1 N2 C6 113.4(3)
C10 N3 C14 118.9(3)
C10 N3 Ce1 122.6(3)
C14 N3 Ce1 118.5(2)
C14 N4 O2 116.5(3)
C14 N4 C15 127.1(3)
O2 N4 C15 116.0(3)
C19 N5 C23 118.9(3)
C19 N5 Ce1 122.5(3)
C23 N5 Ce1 118.5(2)
C23 N6 O3 116.0(3)
C23 N6 C24 128.7(3)
O3 N6 C24 114.4(3)
C28 N7 C32 119.6(4)
C28 N7 Ce1 121.5(3)
C32 N7 Ce1 118.7(3)
C32 N8 O4 116.9(3)
C32 N8 C33 127.7(4)
O4 N8 C33 115.4(4)
C54 N11 C58 116.1(4)
C54 N11 K1 125.4(3)
C58 N11 K1 118.2(3)
C53 N12 C49 115.8(5)
C53 N12 K1 126.3(4)
C49 N12 K1 117.2(3)
N1 C1 C2 124.0(6)
C1 C2 C3 117.1(5)
C4 C3 C2 121.2(5)
C3 C4 C5 118.7(6)
N2 C5 N1 115.4(3)
N2 C5 C4 124.4(4)
N1 C5 C4 120.3(4)
C7 C6 N2 113.7(4)
C7 C6 C8 115.3(5)
N2 C6 C8 107.1(4)
C7 C6 C9 106.5(5)
N2 C6 C9 108.4(4)
C8 C6 C9 105.4(6)
N3 C10 C11 125.1(4)
C10 C11 C12 116.3(4)
C13 C12 C11 120.9(4)
C12 C13 C14 119.0(4)
N4 C14 N3 115.5(3)
N4 C14 C13 124.7(4)
N3 C14 C13 119.8(4)
N4 C15 C17 110.7(4)
N4 C15 C18 107.9(3)
C17 C15 C18 110.0(4)
N4 C15 C16 110.9(4)
C17 C15 C16 112.3(4)
C18 C15 C16 104.9(4)
N5 C19 C20 124.5(4)
C19 C20 C21 116.9(4)
C22 C21 C20 120.8(4)
C21 C22 C23 119.3(4)
N6 C23 N5 115.1(3)
N6 C23 C22 125.4(3)
N5 C23 C22 119.5(3)
N6 C24 C25 109.4(4)
N6 C24 C26 112.3(4)
C25 C24 C26 110.9(5)
N6 C24 C27 108.2(3)
C25 C24 C27 110.3(5)
C26 C24 C27 105.6(4)
N7 C28 C29 124.0(5)
C28 C29 C30 116.6(5)
C31 C30 C29 121.7(5)
C30 C31 C32 119.1(5)
N8 C32 N7 115.2(3)
N8 C32 C31 125.7(4)
N7 C32 C31 119.0(4)
N8 C33 C34 108.8(4)
N8 C33 C35 110.3(4)
C34 C33 C35 109.4(5)
N8 C33 C36 110.0(4)
C34 C33 C36 106.8(5)
C35 C33 C36 111.5(5)
O5 C37 C38 109.5(4)
O6 C38 C37 109.8(4)
O6 C39 C40 107.9(5)
O7 C40 C39 107.5(5)
O7 C41 C42 108.5(4)
O8 C42 C41 108.2(4)
O8 C43 C44 109.9(3)
O9 C44 C43 109.7(3)
O9 C45 C46 110.1(4)
O10 C46 C45 108.1(4)
O10 C47 C48 108.5(4)
O5 C48 C47 109.6(4)
N12 C49 C50 124.5(6)
C49 C50 C51 118.8(6)
C52 C51 C50 118.8(6)
C51 C52 C53 118.4(6)
N12 C53 C52 123.8(6)
N11 C54 C55 123.8(5)
C56 C55 C54 119.2(5)
C57 C56 C55 118.5(5)
C56 C57 C58 118.6(5)
N11 C58 C57 123.8(5)
C60 C59 C64 113.7(12)
C59 C60 C61 127.1(11)
C62 C61 C60 118.0(10)
C61 C62 C63 116.8(12)
C64 C63 C62 119.9(11)
C63 C64 C59 124.0(13)
C66 C65 C70 119.4(7)
C67 C66 C65 123.9(8)
C66 C67 C68 118.4(8)
C67 C68 C69 123.5(7)
C70 C69 C68 117.4(7)
C69 C70 C65 117.3(7)

loop_
_geom_bond_atom_site_label_1
_geom_bond_atom_site_label_2
_geom_bond_distance
Ce1 O4 2.377(3)
Ce1 O1 2.377(3)
Ce1 O3 2.387(2)
Ce1 O2 2.396(2)
Ce1 N1 2.646(3)
Ce1 N7 2.647(3)
Ce1 N3 2.647(3)
Ce1 N5 2.664(3)
K1 O9 2.766(3)
K1 O10 2.771(3)
K1 O6 2.772(3)
K1 O7 2.778(3)
K1 O8 2.834(3)
K1 N12 2.850(4)
K1 O5 2.866(3)
K1 N11 2.893(4)
O1 N2 1.357(4)
O2 N4 1.372(4)
O3 N6 1.367(4)
O4 N8 1.371(4)
O5 C48 1.412(5)
O5 C37 1.437(5)
O6 C39 1.422(7)
O6 C38 1.436(5)
O7 C41 1.415(5)
O7 C40 1.423(6)
O8 C42 1.421(5)
O8 C43 1.431(4)
O9 C45 1.403(6)
O9 C44 1.427(5)
O10 C47 1.412(5)
O10 C46 1.431(6)
N1 C1 1.337(5)
N1 C5 1.366(5)
N2 C5 1.340(5)
N2 C6 1.496(5)
N3 C10 1.330(5)
N3 C14 1.359(5)
N4 C14 1.347(5)
N4 C15 1.481(5)
N5 C19 1.338(5)
N5 C23 1.365(5)
N6 C23 1.351(5)
N6 C24 1.485(5)
N7 C28 1.351(5)
N7 C32 1.359(5)
N8 C32 1.342(6)
N8 C33 1.484(5)
N11 C54 1.317(6)
N11 C58 1.329(6)
N12 C53 1.319(7)
N12 C49 1.320(7)
C1 C2 1.372(7)
C2 C3 1.401(10)
C3 C4 1.352(9)
C4 C5 1.424(6)
C6 C7 1.487(6)
C6 C8 1.504(8)
C6 C9 1.527(9)
C10 C11 1.371(6)
C11 C12 1.401(7)
C12 C13 1.364(6)
C13 C14 1.423(5)
C15 C17 1.518(7)
C15 C18 1.528(7)
C15 C16 1.529(7)
C19 C20 1.373(6)
C20 C21 1.388(7)
C21 C22 1.371(6)
C22 C23 1.420(5)
C24 C25 1.490(6)
C24 C26 1.523(6)
C24 C27 1.523(6)
C28 C29 1.378(6)
C29 C30 1.392(8)
C30 C31 1.361(8)
C31 C32 1.438(6)
C33 C34 1.518(8)
C33 C35 1.519(7)
C33 C36 1.527(7)
C37 C38 1.469(7)
C39 C40 1.513(8)
C41 C42 1.496(7)
C43 C44 1.481(6)
C45 C46 1.501(7)
C47 C48 1.488(7)
C49 C50 1.353(8)
C50 C51 1.359(9)
C51 C52 1.350(9)
C52 C53 1.378(9)
C54 C55 1.383(8)
C55 C56 1.360(8)
C56 C57 1.358(8)
C57 C58 1.389(7)
C59 C60 1.278(13)
C59 C64 1.356(13)
C60 C61 1.394(13)
C61 C62 1.343(14)
C62 C63 1.393(13)
C63 C64 1.352(12)
C65 C66 1.319(10)
C65 C70 1.424(10)
C66 C67 1.280(10)
C67 C68 1.334(9)
C68 C69 1.370(9)
C69 C70 1.368(9)
